data_7242866
loop_
_publ_author_name
'Pan, Yanxiong'
'Li, Hui'
'Lenertz, Mary'
'Han, Yulun'
'Ugrinov, Angel'
'Kilin, Dmitri'
'Chen, Bingcan'
'Yang, Zhongyu'

_publ_section_title
;
 One-pot synthesis of enzyme@metal--organic material (MOM) biocomposites
 for enzyme biocatalysis
;
_journal_issue 12
_journal_name_full 'Green Chemistry'
_journal_page_first 4466
_journal_page_last 4476
_journal_paper_doi 10.1039/D1GC00775K
_journal_volume 23
_journal_year 2021
_chemical_formula_moiety 'C32 H32 Ca3 O22, 2(H2 O)'
_chemical_formula_sum 'C32 H36 Ca3 O24'
_chemical_formula_weight 924.85
_space_group_crystal_system monoclinic
_space_group_IT_number 15
_space_group_name_Hall '-C 2yc'
_space_group_name_H-M_alt 'C 1 2/c 1'
_atom_sites_solution_hydrogens mixed
_atom_sites_solution_primary dual
_audit_creation_date 2020-07-10
_audit_creation_method
;
Olex2 1.3
(compiled 2020.06.28 svn.raecde09e for OlexSys, GUI svn.r6132)
;
_audit_update_record
;
2020-12-14 deposited with the CCDC.	2021-05-04 downloaded from the CCDC.
;
_cell_angle_alpha 90
_cell_angle_beta 122.7750(10)
_cell_angle_gamma 90
_cell_formula_units_Z 4
_cell_length_a 23.4643(5)
_cell_length_b 11.4906(2)
_cell_length_c 16.2903(4)
_cell_measurement_reflns_used 9892
_cell_measurement_temperature 105.0
_cell_measurement_theta_max 66.645
_cell_measurement_theta_min 4.45
_cell_volume 3692.95(14)
_computing_cell_refinement 'SAINT V8.38A (Bruker, 2018)'
_computing_data_reduction 'SAINT V8.38A (Bruker, 2018)'
_computing_molecular_graphics 'Olex2 1.3 (Dolomanov et al., 2009)'
_computing_publication_material 'Olex2 1.3 (Dolomanov et al., 2009)'
_computing_structure_refinement 'XL  (Sheldrick, 2008)'
_computing_structure_solution 'SHELXT 2014/5 (Sheldrick, 2014)'
_diffrn_ambient_temperature 105.0
_diffrn_measured_fraction_theta_full 0.999
_diffrn_measured_fraction_theta_max 0.999
_diffrn_measurement_device_type 'Bruker APEX-II CCD'
_diffrn_measurement_method '\f and \w scans'
_diffrn_radiation_type CuK\a
_diffrn_radiation_wavelength 1.54178
_diffrn_reflns_av_R_equivalents 0.0392
_diffrn_reflns_av_unetI/netI 0.0225
_diffrn_reflns_Laue_measured_fraction_full 0.999
_diffrn_reflns_Laue_measured_fraction_max 0.999
_diffrn_reflns_limit_h_max 26
_diffrn_reflns_limit_h_min -27
_diffrn_reflns_limit_k_max 13
_diffrn_reflns_limit_k_min -13
_diffrn_reflns_limit_l_max 19
_diffrn_reflns_limit_l_min -19
_diffrn_reflns_number 21879
_diffrn_reflns_point_group_measured_fraction_full 0.999
_diffrn_reflns_point_group_measured_fraction_max 0.999
_diffrn_reflns_theta_full 66.703
_diffrn_reflns_theta_max 66.703
_diffrn_reflns_theta_min 4.453
_diffrn_source_current 0.64
_diffrn_source_power 0.0286848
_diffrn_source_voltage 44.82
_diffrn_standards_number 0
_exptl_absorpt_coefficient_mu 4.776
_exptl_absorpt_correction_T_max 0.7528
_exptl_absorpt_correction_T_min 0.5783
_exptl_absorpt_correction_type multi-scan
_exptl_absorpt_process_details
;
SADABS-2016/2 (Bruker,2016/2) was used for absorption correction.
wR2(int) was 0.0789 before and 0.0514 after correction.
The Ratio of minimum to maximum transmission is 0.7682.
The \l/2 correction factor is Not present.
;
_exptl_crystal_colour 'clear dark orange'
_exptl_crystal_colour_lustre clear
_exptl_crystal_colour_modifier dark
_exptl_crystal_colour_primary orange
_exptl_crystal_density_diffrn 1.663
_exptl_crystal_description plate
_exptl_crystal_F_000 1920
_exptl_crystal_size_max 0.27
_exptl_crystal_size_mid 0.159
_exptl_crystal_size_min 0.072
_refine_diff_density_max 0.602
_refine_diff_density_min -0.353
_refine_diff_density_rms 0.064
_refine_ls_extinction_method none
_refine_ls_goodness_of_fit_ref 1.090
_refine_ls_hydrogen_treatment constr
_refine_ls_matrix_type full
_refine_ls_number_parameters 290
_refine_ls_number_reflns 3272
_refine_ls_number_restraints 1
_refine_ls_restrained_S_all 1.091
_refine_ls_R_factor_all 0.0374
_refine_ls_R_factor_gt 0.0345
_refine_ls_shift/su_max 0.001
_refine_ls_shift/su_mean 0.000
_refine_ls_structure_factor_coef Fsqd
_refine_ls_weighting_details 'w=1/[\s^2^(Fo^2^)+(0.0420P)^2^+8.8038P] where P=(Fo^2^+2Fc^2^)/3'
_refine_ls_weighting_scheme calc
_refine_ls_wR_factor_gt 0.0891
_refine_ls_wR_factor_ref 0.0909
_reflns_Friedel_coverage 0.000
_reflns_number_gt 3033
_reflns_number_total 3272
_reflns_threshold_expression 'I > 2\s(I)'
_cod_data_source_file d1gc00775k2.cif
_cod_data_source_block c2c
_cod_depositor_comments 'Adding full bibliography for 7242866.cif.'
_cod_database_code 7242866
_shelx_shelxl_version_number 2018/3
_shelx_space_group_comment
;
The symmetry employed for this shelxl refinement is uniquely defined
by the following loop, which should always be used as a source of
symmetry information in preference to the above space-group names.
They are only intended as comments.
;
_shelx_estimated_absorpt_t_max 0.725
_shelx_estimated_absorpt_t_min 0.359
_olex2_refinement_description
;
1. Fixed Uiso
 At 1.2 times of:
  All C(H) groups
 At 1.5 times of:
  All C(H,H,H) groups, All O(H,H) groups
2. Restrained distances
 Ca2-H1SA \\sim Ca2-H1SB
 with sigma of 0.02
3. Others
 Sof(O4S)=Sof(H4SA)=Sof(H4SB)=1-FVAR(1)
 Sof(O5S)=Sof(H5SA)=Sof(H5SB)=FVAR(1)
4.a Free rotating group:
 O1S(H1SA,H1SB), O5S(H5SA,H5SB), O4S(H4SA,H4SB)
4.b Rotating group:
 O2S(H2SA,H2SB), O3S(H3SA,H3SB)
4.c Aromatic/amide H refined with riding coordinates:
 C3(H3), C15(H15), C7(H7), C11(H11)
4.d Idealised Me refined as rotating group:
 C8(H8A,H8B,H8C), C16(H16A,H16B,H16C)
;
_olex2_submission_special_instructions 'No special instructions were received'

loop_
_space_group_symop_operation_xyz
'x, y, z'
'-x, y, -z+1/2'
'x+1/2, y+1/2, z'
'-x+1/2, y+1/2, -z+1/2'
'-x, -y, -z'
'x, -y, z-1/2'
'-x+1/2, -y+1/2, -z'
'x+1/2, -y+1/2, z-1/2'

loop_
_atom_site_label
_atom_site_type_symbol
_atom_site_fract_x
_atom_site_fract_y
_atom_site_fract_z
_atom_site_U_iso_or_equiv
_atom_site_adp_type
_atom_site_occupancy
_atom_site_site_symmetry_order
_atom_site_calc_flag
_atom_site_refinement_flags_posn
_atom_site_refinement_flags_adp
_atom_site_refinement_flags_occupancy
_atom_site_disorder_assembly
_atom_site_disorder_group
Ca2 Ca 0.41365(2) 0.05830(4) 0.45581(3) 0.01422(13) Uani 1 1 d D . . . .
Ca1 Ca 0.500000 0.32175(5) 0.250000 0.01627(16) Uani 1 2 d S T P . .
O2 O 0.47354(7) 0.88255(13) 0.46838(11) 0.0177(3) Uani 1 1 d . . . . .
O7 O 0.39226(7) 0.25075(12) 0.40878(11) 0.0162(3) Uani 1 1 d . . . . .
O1 O 0.37606(8) 0.85018(13) 0.45486(12) 0.0179(3) Uani 1 1 d . . . . .
O3 O 0.42909(8) 0.36323(13) 0.31720(11) 0.0175(3) Uani 1 1 d . . . . .
O8 O 0.30093(8) 0.12157(13) 0.40979(12) 0.0185(3) Uani 1 1 d . . . . .
O4 O 0.52377(8) 0.50672(13) 0.35136(11) 0.0172(3) Uani 1 1 d . . . . .
O6 O 0.12126(8) 0.53654(13) 0.20819(12) 0.0205(3) Uani 1 1 d . . . . .
O5 O 0.08960(8) 0.38398(14) 0.25950(12) 0.0199(3) Uani 1 1 d . . . . .
O1S O 0.45253(8) 0.07576(15) 0.62168(12) 0.0217(4) Uani 1 1 d G . . . .
H1SA H 0.429871 0.091013 0.648553 0.032 Uiso 1 1 d DG U . . .
H1SB H 0.494289 0.092848 0.666416 0.032 Uiso 1 1 d DG U . . .
O2S O 0.38599(9) 0.28614(15) 0.11456(12) 0.0266(4) Uani 1 1 d . . . . .
H2SA H 0.362882 0.251947 0.135370 0.040 Uiso 1 1 d R U . . .
H2SB H 0.386662 0.235419 0.075132 0.040 Uiso 1 1 d R U . . .
O3S O 0.51192(9) 0.15558(15) 0.17410(14) 0.0289(4) Uani 1 1 d . . . . .
H3SA H 0.552592 0.126470 0.211466 0.043 Uiso 1 1 d R U . . .
H3SB H 0.484971 0.100491 0.170355 0.043 Uiso 1 1 d R U . . .
C6 C 0.37508(11) 0.50040(18) 0.36690(15) 0.0145(4) Uani 1 1 d . . . . .
C4 C 0.47679(11) 0.54976(19) 0.36980(16) 0.0150(4) Uani 1 1 d . . . . .
C5 C 0.42602(11) 0.46914(18) 0.35110(15) 0.0148(4) Uani 1 1 d . . . . .
C13 C 0.33292(11) 0.30053(18) 0.37707(15) 0.0146(4) Uani 1 1 d . . . . .
C12 C 0.32017(11) 0.41875(18) 0.34961(16) 0.0150(4) Uani 1 1 d . . . . .
C2 C 0.42597(11) 0.69293(18) 0.41733(15) 0.0147(4) Uani 1 1 d . . . . .
C3 C 0.47659(11) 0.66073(18) 0.40141(15) 0.0151(4) Uani 1 1 d . . . . .
H3 H 0.510588 0.714924 0.412292 0.018 Uiso 1 1 calc R U . . .
C15 C 0.21686(11) 0.27755(19) 0.33571(16) 0.0162(4) Uani 1 1 d . . . . .
H15 H 0.182504 0.230928 0.333184 0.019 Uiso 1 1 calc R U . . .
C10 C 0.20309(11) 0.39282(19) 0.30121(15) 0.0157(4) Uani 1 1 d . . . . .
C7 C 0.37615(11) 0.61318(18) 0.40041(15) 0.0145(4) Uani 1 1 d . . . . .
H7 H 0.342053 0.635670 0.411823 0.017 Uiso 1 1 calc R U . . .
C11 C 0.25458(11) 0.46150(18) 0.30976(15) 0.0153(4) Uani 1 1 d . . . . .
H11 H 0.244991 0.539909 0.287883 0.018 Uiso 1 1 calc R U . . .
C14 C 0.28061(11) 0.23351(18) 0.37302(16) 0.0155(4) Uani 1 1 d . . . . .
C1 C 0.42498(11) 0.81443(18) 0.44966(16) 0.0157(4) Uani 1 1 d . . . . .
C9 C 0.13332(11) 0.44035(19) 0.25414(16) 0.0165(5) Uani 1 1 d . . . . .
C8 C 0.57897(12) 0.5819(2) 0.37285(18) 0.0218(5) Uani 1 1 d . . . . .
H8A H 0.609686 0.540957 0.359340 0.033 Uiso 1 1 calc R U . . .
H8B H 0.603674 0.604243 0.441860 0.033 Uiso 1 1 calc R U . . .
H8C H 0.561301 0.651758 0.332047 0.033 Uiso 1 1 calc R U . . .
C16 C 0.25406(13) 0.0532(2) 0.4202(2) 0.0269(6) Uani 1 1 d . . . . .
H16A H 0.213515 0.037730 0.355550 0.040 Uiso 1 1 calc R U . . .
H16B H 0.241233 0.095832 0.459894 0.040 Uiso 1 1 calc R U . . .
H16C H 0.275403 -0.020684 0.452132 0.040 Uiso 1 1 calc R U . . .
O5S O 0.2908(7) 0.2244(11) 0.1497(6) 0.027(2) Uani 0.42(2) 1 d G . P A 1
H5SA H 0.318121 0.170239 0.188231 0.040 Uiso 0.42(2) 1 d G U P A 1
H5SB H 0.263034 0.188603 0.095149 0.040 Uiso 0.42(2) 1 d G U P A 1
O4S O 0.2691(5) 0.2706(12) 0.1350(4) 0.0376(18) Uani 0.58(2) 1 d G . P A 2
H4SA H 0.229906 0.299611 0.118020 0.056 Uiso 0.58(2) 1 d G U P A 2
H4SB H 0.292926 0.273838 0.198417 0.056 Uiso 0.58(2) 1 d G U P A 2

loop_
_atom_site_aniso_label
_atom_site_aniso_U_11
_atom_site_aniso_U_22
_atom_site_aniso_U_33
_atom_site_aniso_U_23
_atom_site_aniso_U_13
_atom_site_aniso_U_12
Ca2 0.0132(2) 0.0087(2) 0.0190(2) 0.00055(15) 0.00754(18) -0.00010(15)
Ca1 0.0189(3) 0.0114(3) 0.0204(3) 0.000 0.0119(3) 0.000
O2 0.0145(7) 0.0094(7) 0.0270(8) -0.0022(6) 0.0097(7) -0.0024(6)
O7 0.0132(7) 0.0097(7) 0.0247(8) 0.0016(6) 0.0096(7) 0.0014(6)
O1 0.0168(8) 0.0118(7) 0.0263(8) -0.0002(6) 0.0123(7) 0.0004(6)
O3 0.0221(8) 0.0106(7) 0.0236(8) -0.0041(6) 0.0149(7) -0.0026(6)
O8 0.0154(8) 0.0116(7) 0.0282(9) 0.0045(6) 0.0116(7) 0.0008(6)
O4 0.0171(8) 0.0140(7) 0.0249(8) -0.0037(6) 0.0141(7) -0.0028(6)
O6 0.0191(8) 0.0168(8) 0.0242(8) 0.0049(6) 0.0108(7) 0.0048(6)
O5 0.0153(8) 0.0220(8) 0.0234(8) 0.0005(7) 0.0112(7) 0.0001(6)
O1S 0.0162(8) 0.0274(9) 0.0217(8) -0.0016(7) 0.0104(7) -0.0024(7)
O2S 0.0251(9) 0.0302(9) 0.0252(9) -0.0026(7) 0.0141(8) 0.0005(7)
O3S 0.0244(9) 0.0200(9) 0.0395(10) -0.0046(7) 0.0155(8) 0.0004(7)
C6 0.0141(10) 0.0116(10) 0.0151(10) 0.0015(8) 0.0062(9) -0.0010(8)
C4 0.0137(10) 0.0152(11) 0.0167(10) 0.0016(8) 0.0086(9) 0.0010(8)
C5 0.0168(10) 0.0100(10) 0.0155(10) 0.0002(8) 0.0074(9) 0.0001(8)
C13 0.0144(10) 0.0126(10) 0.0157(10) -0.0024(8) 0.0075(9) -0.0021(8)
C12 0.0157(10) 0.0126(10) 0.0162(10) -0.0022(8) 0.0083(9) -0.0028(8)
C2 0.0153(10) 0.0096(10) 0.0158(10) 0.0007(8) 0.0062(9) 0.0001(8)
C3 0.0150(10) 0.0119(10) 0.0171(10) -0.0001(8) 0.0079(9) -0.0030(8)
C15 0.0145(10) 0.0149(11) 0.0203(11) -0.0012(9) 0.0101(9) -0.0022(8)
C10 0.0157(11) 0.0154(11) 0.0160(10) -0.0009(8) 0.0086(9) 0.0006(9)
C7 0.0130(10) 0.0120(10) 0.0163(10) 0.0011(8) 0.0067(9) 0.0013(8)
C11 0.0160(11) 0.0118(10) 0.0159(10) -0.0003(8) 0.0071(9) -0.0001(8)
C14 0.0178(11) 0.0092(10) 0.0193(11) -0.0004(8) 0.0098(9) -0.0001(8)
C1 0.0151(11) 0.0117(10) 0.0175(11) 0.0016(8) 0.0070(9) 0.0001(8)
C9 0.0153(11) 0.0167(11) 0.0170(11) -0.0027(8) 0.0085(9) 0.0000(9)
C8 0.0180(11) 0.0214(12) 0.0288(13) -0.0075(10) 0.0145(10) -0.0066(9)
C16 0.0231(12) 0.0186(12) 0.0436(15) 0.0103(11) 0.0210(12) 0.0003(10)
O5S 0.030(4) 0.021(4) 0.034(3) -0.001(3) 0.020(3) -0.003(3)
O4S 0.028(3) 0.044(5) 0.038(2) -0.001(3) 0.016(2) -0.004(3)

loop_
_atom_type_symbol
_atom_type_description
_atom_type_scat_dispersion_real
_atom_type_scat_dispersion_imag
_atom_type_scat_source
C C 0.0181 0.0091 'International Tables Vol C Tables 4.2.6.8 and 6.1.1.4'
H H 0.0000 0.0000 'International Tables Vol C Tables 4.2.6.8 and 6.1.1.4'
Ca Ca 0.3641 1.2855 'International Tables Vol C Tables 4.2.6.8 and 6.1.1.4'
O O 0.0492 0.0322 'International Tables Vol C Tables 4.2.6.8 and 6.1.1.4'

loop_
_geom_angle_atom_site_label_1
_geom_angle_atom_site_label_2
_geom_angle_atom_site_label_3
_geom_angle
_geom_angle_site_symmetry_1
_geom_angle_site_symmetry_3
_geom_angle_publ_flag
O2 Ca2 Ca2 38.61(4) 5_666 5_656 ?
O2 Ca2 Ca2 37.30(4) 1_545 5_656 ?
O2 Ca2 O2 75.91(6) 5_666 1_545 ?
O2 Ca2 O1 124.49(5) 5_666 1_545 ?
O2 Ca2 O1 52.86(5) 1_545 1_545 ?
O2 Ca2 O8 143.76(5) 5_666 . ?
O2 Ca2 O8 139.77(5) 1_545 . ?
O2 Ca2 O6 103.32(6) 5_666 4_545 ?
O2 Ca2 O1S 75.13(6) 5_666 . ?
O2 Ca2 C13 162.04(6) 1_545 . ?
O2 Ca2 C13 102.32(5) 5_666 . ?
O2 Ca2 C1 26.76(6) 1_545 1_545 ?
O2 Ca2 C1 101.90(6) 5_666 1_545 ?
O7 Ca2 Ca2 117.88(4) . 5_656 ?
O7 Ca2 O2 147.79(6) . 1_545 ?
O7 Ca2 O2 82.94(5) . 5_666 ?
O7 Ca2 O1 152.47(5) . 1_545 ?
O7 Ca2 O8 66.84(5) . . ?
O7 Ca2 O6 81.07(6) . 4_545 ?
O7 Ca2 O1S 100.35(6) . . ?
O7 Ca2 C13 20.31(5) . . ?
O7 Ca2 C1 161.58(6) . 1_545 ?
O1 Ca2 Ca2 88.02(4) 1_545 5_656 ?
O1 Ca2 C13 133.07(5) 1_545 . ?
O1 Ca2 C1 26.61(6) 1_545 1_545 ?
O8 Ca2 Ca2 174.34(4) . 5_656 ?
O8 Ca2 O1 87.91(5) . 1_545 ?
O8 Ca2 C13 46.57(5) . . ?
O8 Ca2 C1 113.12(6) . 1_545 ?
O6 Ca2 Ca2 92.17(4) 4_545 5_656 ?
O6 Ca2 O2 80.51(6) 4_545 1_545 ?
O6 Ca2 O1 89.24(5) 4_545 1_545 ?
O6 Ca2 O8 91.70(6) 4_545 . ?
O6 Ca2 O1S 177.69(6) 4_545 . ?
O6 Ca2 C13 82.58(6) 4_545 . ?
O6 Ca2 C1 80.52(6) 4_545 1_545 ?
O1S Ca2 Ca2 85.55(4) . 5_656 ?
O1S Ca2 O2 97.40(6) . 1_545 ?
O1S Ca2 O1 90.27(6) . 1_545 ?
O1S Ca2 O8 90.54(6) . . ?
O1S Ca2 C13 99.39(6) . . ?
O1S Ca2 C1 98.07(6) . 1_545 ?
C13 Ca2 Ca2 138.18(4) . 5_656 ?
C1 Ca2 Ca2 63.54(5) 1_545 5_656 ?
C1 Ca2 C13 153.06(6) 1_545 . ?
O3 Ca1 O3 157.87(7) 2_655 . ?
O3 Ca1 O4 99.25(5) . 2_655 ?
O3 Ca1 O4 61.35(5) . . ?
O3 Ca1 O4 99.26(5) 2_655 . ?
O3 Ca1 O4 61.35(5) 2_655 2_655 ?
O3 Ca1 H3SB 85.2 2_655 . ?
O3 Ca1 H3SB 115.7 . . ?
O4 Ca1 O4 67.80(7) 2_655 . ?
O4 Ca1 H3SB 170.1 . . ?
O4 Ca1 H3SB 121.9 2_655 . ?
O2S Ca1 O3 107.80(6) . 2_655 ?
O2S Ca1 O3 76.08(5) . . ?
O2S Ca1 O3 107.81(6) 2_655 . ?
O2S Ca1 O3 76.08(5) 2_655 2_655 ?
O2S Ca1 O4 78.70(5) . 2_655 ?
O2S Ca1 O4 118.55(6) . . ?
O2S Ca1 O4 118.55(6) 2_655 2_655 ?
O2S Ca1 O4 78.70(5) 2_655 . ?
O2S Ca1 O2S 160.44(9) . 2_655 ?
O2S Ca1 H3SB 94.0 2_655 . ?
O2S Ca1 H3SB 67.7 . . ?
O3S Ca1 O3 68.19(6) . 2_655 ?
O3S Ca1 O3 132.88(6) . . ?
O3S Ca1 O3 68.19(6) 2_655 . ?
O3S Ca1 O3 132.88(6) 2_655 2_655 ?
O3S Ca1 O4 112.21(6) . 2_655 ?
O3S Ca1 O4 163.36(5) . . ?
O3S Ca1 O4 163.36(5) 2_655 2_655 ?
O3S Ca1 O4 112.21(6) 2_655 . ?
O3S Ca1 O2S 76.80(6) . . ?
O3S Ca1 O2S 87.41(6) 2_655 . ?
O3S Ca1 O2S 76.80(6) 2_655 2_655 ?
O3S Ca1 O2S 87.41(6) . 2_655 ?
O3S Ca1 O3S 72.80(9) 2_655 . ?
O3S Ca1 H3SB 17.2 . . ?
O3S Ca1 H3SB 59.2 2_655 . ?
Ca2 O2 Ca2 104.09(6) 5_666 1_565 ?
C1 O2 Ca2 156.18(14) . 5_666 ?
C1 O2 Ca2 95.16(12) . 1_565 ?
C13 O7 Ca2 122.53(13) . . ?
C1 O1 Ca2 88.94(12) . 1_565 ?
C5 O3 Ca1 123.26(13) . . ?
C14 O8 Ca2 118.08(12) . . ?
C14 O8 C16 116.86(17) . . ?
C16 O8 Ca2 125.04(13) . . ?
C4 O4 Ca1 121.09(12) . . ?
C4 O4 C8 116.95(17) . . ?
C8 O4 Ca1 120.67(12) . . ?
C9 O6 Ca2 126.13(14) . 4 ?
Ca2 O1S H1SA 129.4 . . ?
Ca2 O1S H1SB 122.9 . . ?
H1SA O1S H1SB 104.5 . . ?
Ca1 O2S H2SA 109.6 . . ?
Ca1 O2S H2SB 109.5 . . ?
H2SA O2S H2SB 104.3 . . ?
Ca1 O3S H3SA 109.7 . . ?
Ca1 O3S H3SB 109.5 . . ?
H3SA O3S H3SB 104.3 . . ?
C5 C6 C12 122.70(19) . . ?
C5 C6 C7 118.18(19) . . ?
C7 C6 C12 119.12(19) . . ?
O4 C4 C5 113.54(18) . . ?
C3 C4 O4 125.29(19) . . ?
C3 C4 C5 121.2(2) . . ?
O3 C5 C6 123.03(19) . . ?
O3 C5 C4 117.04(19) . . ?
C6 C5 C4 119.94(19) . . ?
O7 C13 Ca2 37.16(9) . . ?
O7 C13 C12 122.50(19) . . ?
O7 C13 C14 118.93(19) . . ?
C12 C13 Ca2 159.65(15) . . ?
C12 C13 C14 118.5(2) . . ?
C14 C13 Ca2 81.77(12) . . ?
C13 C12 C6 122.17(19) . . ?
C11 C12 C6 119.22(19) . . ?
C11 C12 C13 118.5(2) . . ?
C3 C2 C1 119.30(19) . . ?
C7 C2 C3 119.81(19) . . ?
C7 C2 C1 120.87(19) . . ?
C4 C3 C2 119.4(2) . . ?
C4 C3 H3 120.3 . . ?
C2 C3 H3 120.3 . . ?
C10 C15 H15 120.5 . . ?
C14 C15 H15 120.5 . . ?
C14 C15 C10 119.0(2) . . ?
C15 C10 C9 120.2(2) . . ?
C11 C10 C15 119.8(2) . . ?
C11 C10 C9 119.98(19) . . ?
C6 C7 H7 119.2 . . ?
C2 C7 C6 121.5(2) . . ?
C2 C7 H7 119.2 . . ?
C12 C11 H11 119.1 . . ?
C10 C11 C12 121.9(2) . . ?
C10 C11 H11 119.1 . . ?
O8 C14 C13 113.31(18) . . ?
C15 C14 O8 124.76(19) . . ?
C15 C14 C13 121.9(2) . . ?
O2 C1 Ca2 58.08(11) . 1_565 ?
O2 C1 C2 118.33(19) . . ?
O1 C1 Ca2 64.44(11) . 1_565 ?
O1 C1 O2 120.68(19) . . ?
O1 C1 C2 120.94(19) . . ?
C2 C1 Ca2 163.44(15) . 1_565 ?
O6 C9 C10 116.94(19) . . ?
O5 C9 O6 123.8(2) . . ?
O5 C9 C10 119.20(19) . . ?
O4 C8 H8A 109.5 . . ?
O4 C8 H8B 109.5 . . ?
O4 C8 H8C 109.5 . . ?
H8A C8 H8B 109.5 . . ?
H8A C8 H8C 109.5 . . ?
H8B C8 H8C 109.5 . . ?
O8 C16 H16A 109.5 . . ?
O8 C16 H16B 109.5 . . ?
O8 C16 H16C 109.5 . . ?
H16A C16 H16B 109.5 . . ?
H16A C16 H16C 109.5 . . ?
H16B C16 H16C 109.5 . . ?
H5SA O5S H5SB 104.5 . . ?
H4SA O4S H4SB 104.5 . . ?

loop_
_geom_bond_atom_site_label_1
_geom_bond_atom_site_label_2
_geom_bond_distance
_geom_bond_site_symmetry_2
_geom_bond_publ_flag
Ca2 Ca2 3.7378(8) 5_656 ?
Ca2 O2 2.3354(15) 5_666 ?
Ca2 O2 2.4048(15) 1_545 ?
Ca2 O7 2.3049(15) . ?
Ca2 O1 2.5461(15) 1_545 ?
Ca2 O8 2.4370(15) . ?
Ca2 O6 2.3454(17) 4_545 ?
Ca2 O1S 2.3463(16) . ?
Ca2 C13 3.217(2) . ?
Ca2 C1 2.822(2) 1_545 ?
Ca1 O3 2.4832(15) 2_655 ?
Ca1 O3 2.4833(15) . ?
Ca1 O4 2.5608(16) 2_655 ?
Ca1 O4 2.5608(16) . ?
Ca1 O2S 2.4086(17) 2_655 ?
Ca1 O2S 2.4086(17) . ?
Ca1 O3S 2.3722(18) . ?
Ca1 O3S 2.3722(18) 2_655 ?
Ca1 H3SB 2.7885 . ?
O2 C1 1.276(3) . ?
O7 C13 1.324(3) . ?
O1 C1 1.264(3) . ?
O3 C5 1.354(3) . ?
O8 C14 1.390(3) . ?
O8 C16 1.434(3) . ?
O4 C4 1.382(3) . ?
O4 C8 1.433(3) . ?
O6 C9 1.278(3) . ?
O5 C9 1.256(3) . ?
O1S H1SA 0.8701 . ?
O1S H1SB 0.8699 . ?
O2S H2SA 0.8732 . ?
O2S H2SB 0.8737 . ?
O3S H3SA 0.8742 . ?
O3S H3SB 0.8733 . ?
C6 C5 1.399(3) . ?
C6 C12 1.492(3) . ?
C6 C7 1.401(3) . ?
C4 C5 1.406(3) . ?
C4 C3 1.376(3) . ?
C13 C12 1.411(3) . ?
C13 C14 1.420(3) . ?
C12 C11 1.396(3) . ?
C2 C3 1.396(3) . ?
C2 C7 1.390(3) . ?
C2 C1 1.497(3) . ?
C3 H3 0.9500 . ?
C15 H15 0.9500 . ?
C15 C10 1.406(3) . ?
C15 C14 1.371(3) . ?
C10 C11 1.386(3) . ?
C10 C9 1.486(3) . ?
C7 H7 0.9500 . ?
C11 H11 0.9500 . ?
C8 H8A 0.9800 . ?
C8 H8B 0.9800 . ?
C8 H8C 0.9800 . ?
C16 H16A 0.9800 . ?
C16 H16B 0.9800 . ?
C16 H16C 0.9800 . ?
O5S H5SA 0.8700 . ?
O5S H5SB 0.8698 . ?
O4S H4SA 0.8700 . ?
O4S H4SB 0.8698 . ?

loop_
_geom_torsion_atom_site_label_1
_geom_torsion_atom_site_label_2
_geom_torsion_atom_site_label_3
_geom_torsion_atom_site_label_4
_geom_torsion
_geom_torsion_site_symmetry_1
_geom_torsion_site_symmetry_2
_geom_torsion_site_symmetry_3
_geom_torsion_site_symmetry_4
_geom_torsion_publ_flag
Ca2 O2 C1 Ca2 144.0(4) 5_666 . . 1_565 ?
Ca2 O2 C1 O1 127.9(3) 5_666 . . . ?
Ca2 O2 C1 O1 -16.1(2) 1_565 . . . ?
Ca2 O2 C1 C2 161.28(17) 1_565 . . . ?
Ca2 O2 C1 C2 -54.7(4) 5_666 . . . ?
Ca2 O7 C13 C12 179.08(15) . . . . ?
Ca2 O7 C13 C14 0.9(3) . . . . ?
Ca2 O1 C1 O2 15.2(2) 1_565 . . . ?
Ca2 O1 C1 C2 -162.19(18) 1_565 . . . ?
Ca2 O8 C14 C13 -6.2(2) . . . . ?
Ca2 O8 C14 C15 173.61(17) . . . . ?
Ca2 O6 C9 O5 -91.0(2) 4 . . . ?
Ca2 O6 C9 C10 87.4(2) 4 . . . ?
Ca2 C13 C12 C6 -6.9(6) . . . . ?
Ca2 C13 C12 C11 176.6(3) . . . . ?
Ca2 C13 C14 O8 4.15(16) . . . . ?
Ca2 C13 C14 C15 -175.6(2) . . . . ?
Ca1 O3 C5 C6 164.22(15) . . . . ?
Ca1 O3 C5 C4 -15.3(3) . . . . ?
Ca1 O4 C4 C5 15.7(2) . . . . ?
Ca1 O4 C4 C3 -162.97(17) . . . . ?
O7 C13 C12 C6 -8.5(3) . . . . ?
O7 C13 C12 C11 175.0(2) . . . . ?
O7 C13 C14 O8 3.6(3) . . . . ?
O7 C13 C14 C15 -176.2(2) . . . . ?
O4 C4 C5 O3 -0.8(3) . . . . ?
O4 C4 C5 C6 179.71(19) . . . . ?
O4 C4 C3 C2 -179.9(2) . . . . ?
C6 C12 C11 C10 -173.3(2) . . . . ?
C5 C6 C12 C13 41.7(3) . . . . ?
C5 C6 C12 C11 -141.8(2) . . . . ?
C5 C6 C7 C2 0.3(3) . . . . ?
C5 C4 C3 C2 1.5(3) . . . . ?
C13 C12 C11 C10 3.3(3) . . . . ?
C12 C6 C5 O3 1.2(3) . . . . ?
C12 C6 C5 C4 -179.31(19) . . . . ?
C12 C6 C7 C2 -179.73(19) . . . . ?
C12 C13 C14 O8 -174.65(18) . . . . ?
C12 C13 C14 C15 5.6(3) . . . . ?
C3 C4 C5 O3 177.92(19) . . . . ?
C3 C4 C5 C6 -1.6(3) . . . . ?
C3 C2 C7 C6 -0.4(3) . . . . ?
C3 C2 C1 Ca2 68.0(6) . . . 1_565 ?
C3 C2 C1 O2 -4.9(3) . . . . ?
C3 C2 C1 O1 172.5(2) . . . . ?
C15 C10 C11 C12 1.8(3) . . . . ?
C15 C10 C9 O6 -167.1(2) . . . . ?
C15 C10 C9 O5 11.4(3) . . . . ?
C10 C15 C14 O8 179.7(2) . . . . ?
C10 C15 C14 C13 -0.6(3) . . . . ?
C7 C6 C5 O3 -178.81(19) . . . . ?
C7 C6 C5 C4 0.6(3) . . . . ?
C7 C6 C12 C13 -138.3(2) . . . . ?
C7 C6 C12 C11 38.2(3) . . . . ?
C7 C2 C3 C4 -0.5(3) . . . . ?
C7 C2 C1 Ca2 -110.2(5) . . . 1_565 ?
C7 C2 C1 O2 176.91(19) . . . . ?
C7 C2 C1 O1 -5.7(3) . . . . ?
C11 C10 C9 O6 11.9(3) . . . . ?
C11 C10 C9 O5 -169.7(2) . . . . ?
C14 C13 C12 C6 169.72(19) . . . . ?
C14 C13 C12 C11 -6.8(3) . . . . ?
C14 C15 C10 C11 -3.1(3) . . . . ?
C14 C15 C10 C9 175.8(2) . . . . ?
C1 C2 C3 C4 -178.71(19) . . . . ?
C1 C2 C7 C6 177.77(19) . . . . ?
C9 C10 C11 C12 -177.2(2) . . . . ?
C8 O4 C4 C5 -177.24(19) . . . . ?
C8 O4 C4 C3 4.1(3) . . . . ?
C16 O8 C14 C13 172.2(2) . . . . ?
C16 O8 C14 C15 -8.1(3) . . . . ?
